data_4124801
loop_
_publ_author_name
'Dong, Jie'
'Cui, Ping'
'Shi, Peng-Fei'
'Cheng, Peng'
'Zhao, Bin'

_publ_section_title
;
 Ultrastrong Alkali-Resisting Lanthanide-Zeolites Assembled by [Ln60]
 Nanocages.
;
_journal_issue 51
_journal_name_full 'Journal of the American Chemical Society'
_journal_page_first 15988
_journal_page_last 15991
_journal_paper_doi 10.1021/jacs.5b10000
_journal_volume 137
_journal_year 2015
_chemical_absolute_configuration unk
_chemical_formula_moiety '0.13(C8 H48 Gd24 O72), 0.25(H4 O4)'
_chemical_formula_sum 'C H6.99 Gd3 O9.99'
_chemical_formula_weight 650.65
_chemical_name_systematic
;
 ? 
;
_space_group_crystal_system cubic
_space_group_IT_number 211
_space_group_name_Hall 'I 4 2 3'
_space_group_name_H-M_alt 'I 4 3 2'
_symmetry_space_group_name_Hall 'I 4 2 3'
_symmetry_space_group_name_H-M 'I 4 3 2'
_atom_sites_solution_hydrogens geom
_atom_sites_solution_primary direct
_atom_sites_solution_secondary difmap
_audit_creation_date 2015-07-10
_audit_creation_method
;
Olex2 1.2
(compiled 2015.01.26 svn.r3150 for OlexSys, GUI svn.r4998)
;
_cell_angle_alpha 90.00
_cell_angle_beta 90.00
_cell_angle_gamma 90.00
_cell_formula_units_Z 8
_cell_length_a 12.6563(4)
_cell_length_b 12.6563(4)
_cell_length_c 12.6563(4)
_cell_measurement_reflns_used 921
_cell_measurement_temperature 121.65(10)
_cell_measurement_theta_max 28.2740
_cell_measurement_theta_min 3.9420
_cell_volume 2027.31(11)
_computing_cell_refinement
;
CrysAlisPro, Agilent Technologies,
Version 1.171.36.32 (release 02-08-2013 CrysAlis171 .NET)
(compiled Aug  2 2013,16:46:58)
;
_computing_data_collection
;
CrysAlisPro, Agilent Technologies,
Version 1.171.36.32 (release 02-08-2013 CrysAlis171 .NET)
(compiled Aug  2 2013,16:46:58)
;
_computing_data_reduction
;
CrysAlisPro, Agilent Technologies,
Version 1.171.36.32 (release 02-08-2013 CrysAlis171 .NET)
(compiled Aug  2 2013,16:46:58)
;
_computing_molecular_graphics 'Olex2 (Dolomanov et al., 2009)'
_computing_publication_material 'Olex2 (Dolomanov et al., 2009)'
_computing_structure_refinement 'XL (Sheldrick, 2008)'
_computing_structure_solution 'XS (Sheldrick, 2008)'
_diffrn_ambient_temperature 121.65(10)
_diffrn_detector_area_resol_mean 16.2116
_diffrn_measured_fraction_theta_full 0.995
_diffrn_measured_fraction_theta_max 0.995
_diffrn_measurement_details
;
  1 omega  -18.00   35.00   1.0000   13.5100
omega____ theta____ kappa____ phi______ frames
    -      -18.5841   57.0000   90.0000 53
;
_diffrn_measurement_device_type 'SuperNova, Single source at offset, Eos'
_diffrn_measurement_method '\w scans'
_diffrn_orient_matrix_UB_11 -0.0010388000
_diffrn_orient_matrix_UB_12 0.0345610000
_diffrn_orient_matrix_UB_13 0.0440633000
_diffrn_orient_matrix_UB_21 0.0229394000
_diffrn_orient_matrix_UB_22 0.0405743000
_diffrn_orient_matrix_UB_23 -0.0310987000
_diffrn_orient_matrix_UB_31 -0.0511594000
_diffrn_orient_matrix_UB_32 0.0174668000
_diffrn_orient_matrix_UB_33 -0.0149492000
_diffrn_radiation_monochromator mirror
_diffrn_radiation_type MoK\a
_diffrn_radiation_wavelength 0.71073
_diffrn_reflns_av_R_equivalents 0.0205
_diffrn_reflns_av_unetI/netI 0.0210
_diffrn_reflns_limit_h_max 10
_diffrn_reflns_limit_h_min -9
_diffrn_reflns_limit_k_max 15
_diffrn_reflns_limit_k_min -7
_diffrn_reflns_limit_l_max 4
_diffrn_reflns_limit_l_min -14
_diffrn_reflns_number 923
_diffrn_reflns_theta_full 24.97
_diffrn_reflns_theta_max 24.97
_diffrn_reflns_theta_min 3.22
_diffrn_source 'SuperNova (Mo) X-ray Source'
_exptl_absorpt_coefficient_mu 19.431
_exptl_absorpt_correction_T_max 1.00000
_exptl_absorpt_correction_T_min 0.79446
_exptl_absorpt_correction_type multi-scan
_exptl_absorpt_process_details
;
CrysAlisPro, Agilent Technologies,
Version 1.171.36.32 (release 02-08-2013 CrysAlis171 .NET)
(compiled Aug  2 2013,16:46:58)
Empirical absorption correction using spherical harmonics,
 implemented in SCALE3 ABSPACK scaling algorithm.
;
_exptl_crystal_colour
;
;
_exptl_crystal_density_diffrn 4.263
_exptl_crystal_density_method 'not measured'
_exptl_crystal_description
;
;
_exptl_crystal_F_000 2279
_refine_diff_density_max 2.078
_refine_diff_density_min -1.223
_refine_diff_density_rms 0.263
_refine_ls_abs_structure_details 'Flack H D (1983), Acta Cryst. A39, 876-881'
_refine_ls_abs_structure_Flack 0.4(2)
_refine_ls_extinction_method none
_refine_ls_goodness_of_fit_ref 1.274
_refine_ls_hydrogen_treatment mixed
_refine_ls_matrix_type full
_refine_ls_number_parameters 26
_refine_ls_number_reflns 308
_refine_ls_number_restraints 16
_refine_ls_restrained_S_all 1.242
_refine_ls_R_factor_all 0.0394
_refine_ls_R_factor_gt 0.0387
_refine_ls_shift/su_max 0.000
_refine_ls_shift/su_mean 0.000
_refine_ls_structure_factor_coef Fsqd
_refine_ls_weighting_details 'calc w=1/[\s^2^(Fo^2^)+(0.0150P)^2^+171.6180P] where P=(Fo^2^+2Fc^2^)/3'
_refine_ls_weighting_scheme calc
_refine_ls_wR_factor_gt 0.0868
_refine_ls_wR_factor_ref 0.0872
_reflns_number_gt 303
_reflns_number_total 308
_reflns_threshold_expression >2sigma(I)
_cod_data_source_file ja5b10000_si_002.cif
_cod_data_source_block Gd
_cod_original_cell_volume 2027.30(12)
_cod_database_code 4124801
_chemical_oxdiff_formula C1GD1MN1
_chemical_oxdiff_usercomment DJ-266-12
_reflns_odcompleteness_completeness 99.37
_reflns_odcompleteness_iscentric 1
_reflns_odcompleteness_theta 26.32
_olex2_refinement_description
;
1. Fixed Uiso
 At 1.2 times of:
  All O(H) groups
2. Restrained distances
 H0AA-O0AA
 0.85 with sigma of 0.02
 H1-O1
 0.85 with sigma of 0.02
 H0AA-H1
 2.2 with sigma of 0.02
 O1-H1
 0.85 with sigma of 0.02
3. Uiso/Uaniso restraints and constraints
Uanis(C2) \\sim Ueq: with sigma of 0.005 and sigma for terminal atoms of 0.005
Uanis(O0AA) \\sim Ueq: with sigma of 0.0005 and sigma for terminal atoms of
0.0005
4. Others
 Fixed Sof: O1(0.165) H1(0.165)
5.a Riding coordinates:
 O0AA(H0AA), O1(H1)
;
_olex2_submission_special_instructions 'No special instructions were received'

loop_
_space_group_symop_id
_space_group_symop_operation_xyz
1 'x, y, z'
2 '-y, x, z'
3 '-x, -y, z'
4 'y, -x, z'
5 'x, -z, y'
6 'x, -y, -z'
7 'x, z, -y'
8 'z, y, -x'
9 '-x, y, -z'
10 '-z, y, x'
11 'z, x, y'
12 'y, z, x'
13 '-y, -z, x'
14 'z, -x, -y'
15 '-y, z, -x'
16 '-z, -x, y'
17 '-z, x, -y'
18 'y, -z, -x'
19 'y, x, -z'
20 '-y, -x, -z'
21 '-x, z, y'
22 '-x, -z, -y'
23 'z, -y, x'
24 '-z, -y, -x'
25 'x+1/2, y+1/2, z+1/2'
26 '-y+1/2, x+1/2, z+1/2'
27 '-x+1/2, -y+1/2, z+1/2'
28 'y+1/2, -x+1/2, z+1/2'
29 'x+1/2, -z+1/2, y+1/2'
30 'x+1/2, -y+1/2, -z+1/2'
31 'x+1/2, z+1/2, -y+1/2'
32 'z+1/2, y+1/2, -x+1/2'
33 '-x+1/2, y+1/2, -z+1/2'
34 '-z+1/2, y+1/2, x+1/2'
35 'z+1/2, x+1/2, y+1/2'
36 'y+1/2, z+1/2, x+1/2'
37 '-y+1/2, -z+1/2, x+1/2'
38 'z+1/2, -x+1/2, -y+1/2'
39 '-y+1/2, z+1/2, -x+1/2'
40 '-z+1/2, -x+1/2, y+1/2'
41 '-z+1/2, x+1/2, -y+1/2'
42 'y+1/2, -z+1/2, -x+1/2'
43 'y+1/2, x+1/2, -z+1/2'
44 '-y+1/2, -x+1/2, -z+1/2'
45 '-x+1/2, z+1/2, y+1/2'
46 '-x+1/2, -z+1/2, -y+1/2'
47 'z+1/2, -y+1/2, x+1/2'
48 '-z+1/2, -y+1/2, -x+1/2'

loop_
_atom_site_label
_atom_site_type_symbol
_atom_site_fract_x
_atom_site_fract_y
_atom_site_fract_z
_atom_site_U_iso_or_equiv
_atom_site_adp_type
_atom_site_occupancy
_atom_site_calc_flag
_atom_site_site_symmetry_order
_atom_site_refinement_flags_posn
_atom_site_refinement_flags_adp
_atom_site_refinement_flags_occupancy
Gd2 Gd 0.5000 0.15525(5) 0.15525(5) 0.0178(4) Uani 1 d 2 S T P
O0AA O 0.3939(7) 0.1669(7) -0.0082(16) 0.018(2) Uani 1 d 1 D U .
H0AA H 0.3339 0.1413 0.0077 0.09(8) Uiso 1 d 1 DR . .
C2 C 0.2500 0.2500 0.2500 0.013(4) Uani 1 d 6 S TU P
O3 O 0.3233(8) 0.1767(8) 0.2500 0.013(3) Uani 1 d 2 S T P
O1 O 0.2136(16) 0.0000 0.0000 0.042(9) Uani 0.66 d 4 DS T P
H1 H 0.1872 0.0553 -0.0275 0.050 Uiso 0.17 d 1 DR . .

loop_
_atom_site_aniso_label
_atom_site_aniso_U_11
_atom_site_aniso_U_22
_atom_site_aniso_U_33
_atom_site_aniso_U_23
_atom_site_aniso_U_13
_atom_site_aniso_U_12
Gd2 0.0201(5) 0.0167(4) 0.0167(4) 0.0005(4) 0.0015(16) -0.0015(16)
O0AA 0.018(3) 0.018(3) 0.017(3) 0.0000(10) 0.0000(10) -0.0008(10)
C2 0.013(4) 0.013(4) 0.013(4) -0.001(3) -0.001(3) -0.001(3)
O3 0.015(5) 0.015(5) 0.009(7) -0.003(4) -0.003(4) -0.002(7)
O1 0.016(16) 0.055(14) 0.055(14) 0.000 0.000 0.000

loop_
_atom_type_symbol
_atom_type_description
_atom_type_scat_dispersion_real
_atom_type_scat_dispersion_imag
_atom_type_scat_source
C C 0.0033 0.0016 'International Tables Vol C Tables 4.2.6.8 and 6.1.1.4'
H H 0.0000 0.0000 'International Tables Vol C Tables 4.2.6.8 and 6.1.1.4'
Gd Gd -0.1653 3.9035 'International Tables Vol C Tables 4.2.6.8 and 6.1.1.4'
O O 0.0106 0.0060 'International Tables Vol C Tables 4.2.6.8 and 6.1.1.4'

loop_
_geom_angle_atom_site_label_1
_geom_angle_atom_site_label_2
_geom_angle_atom_site_label_3
_geom_angle
_geom_angle_site_symmetry_1
_geom_angle_site_symmetry_3
Gd2 Gd2 Gd2 114.39(2) 41_545 37_554
Gd2 Gd2 Gd2 64.73(3) 41_545 38
Gd2 Gd2 Gd2 170.42(4) 37_554 38
Gd2 Gd2 Gd2 114.39(2) 38 42
Gd2 Gd2 Gd2 170.42(4) 41_545 42
Gd2 Gd2 Gd2 64.73(3) 37_554 42
O0AA Gd2 Gd2 38.0(2) 9_655 42
O0AA Gd2 Gd2 37.3(4) 48 42
O0AA Gd2 Gd2 104.5(3) 9_655 38
O0AA Gd2 Gd2 38.0(2) 5 41_545
O0AA Gd2 Gd2 41.6(4) 48 37_554
O0AA Gd2 Gd2 151.1(2) 9_655 41_545
O0AA Gd2 Gd2 150.4(2) 21_655 37_554
O0AA Gd2 Gd2 131.7(4) 48 38
O0AA Gd2 Gd2 135.5(4) 38 42
O0AA Gd2 Gd2 151.1(2) 5 42
O0AA Gd2 Gd2 135.5(4) 48 41_545
O0AA Gd2 Gd2 78.7(3) 21_655 41_545
O0AA Gd2 Gd2 131.7(4) 38 37_554
O0AA Gd2 Gd2 104.5(3) 5 37_554
O0AA Gd2 Gd2 78.7(3) . 42
O0AA Gd2 Gd2 37.3(4) 38 41_545
O0AA Gd2 Gd2 38.9(2) 21_655 38
O0AA Gd2 Gd2 150.4(2) . 38
O0AA Gd2 Gd2 41.6(4) 38 38
O0AA Gd2 Gd2 80.7(3) 5 38
O0AA Gd2 Gd2 106.7(3) 21_655 42
O0AA Gd2 Gd2 80.7(3) 9_655 37_554
O0AA Gd2 Gd2 38.9(2) . 37_554
O0AA Gd2 Gd2 106.7(3) . 41_545
O0AA Gd2 O0AA 72.4(5) 5 38
O0AA Gd2 O0AA 142.9(3) 38 .
O0AA Gd2 O0AA 142.9(3) 48 21_655
O0AA Gd2 O0AA 77.5(4) 9_655 21_655
O0AA Gd2 O0AA 145.3(3) 5 48
O0AA Gd2 O0AA 75.2(4) 38 21_655
O0AA Gd2 O0AA 75.2(4) 48 .
O0AA Gd2 O0AA 68.7(4) 9_655 .
O0AA Gd2 O0AA 145.3(3) 9_655 38
O0AA Gd2 O0AA 68.7(4) 5 21_655
O0AA Gd2 O0AA 113.3(5) 21_655 .
O0AA Gd2 O0AA 116.4(5) 9_655 5
O0AA Gd2 O0AA 120.9(4) 38 48
O0AA Gd2 O0AA 77.5(4) 5 .
O0AA Gd2 O0AA 72.4(5) 9_655 48
O0AA Gd2 O3 152.3(4) 9_655 .
O0AA Gd2 O3 62.9(4) 9_655 42
O0AA Gd2 O3 93.5(5) 48 .
O0AA Gd2 O3 84.9(3) 21_655 42
O0AA Gd2 O3 122.5(4) 21_655 .
O0AA Gd2 O3 93.5(5) 38 42
O0AA Gd2 O3 62.9(4) 5 .
O0AA Gd2 O3 62.4(5) 48 42
O0AA Gd2 O3 62.4(5) 38 .
O0AA Gd2 O3 84.9(3) . .
O0AA Gd2 O3 152.3(4) 5 42
O0AA Gd2 O3 122.5(4) . 42
O3 Gd2 Gd2 102.6(2) 42 37_554
O3 Gd2 Gd2 73.3(2) . 37_554
O3 Gd2 Gd2 130.6(2) 42 41_545
O3 Gd2 Gd2 44.0(2) . 41_545
O3 Gd2 Gd2 102.6(2) . 38
O3 Gd2 Gd2 44.0(2) 42 42
O3 Gd2 Gd2 130.6(2) . 42
O3 Gd2 Gd2 73.3(2) 42 38
O3 Gd2 O3 131.91(16) . 42
Gd2 O0AA Gd2 110.9(4) 7 .
Gd2 O0AA Gd2 99.5(5) 37_554 .
Gd2 O0AA Gd2 104.7(6) 7 37_554
O3 C2 O3 120.000(1) 12 .
O3 C2 O3 120.002(1) 12 11
O3 C2 O3 119.999(1) . 11
Gd2 O3 Gd2 92.0(5) 41_545 .
C2 O3 Gd2 134.0(2) . 41_545
C2 O3 Gd2 134.0(2) . .

loop_
_geom_bond_atom_site_label_1
_geom_bond_atom_site_label_2
_geom_bond_distance
_geom_bond_site_symmetry_2
Gd2 Gd2 3.6706(2) 41_545
Gd2 Gd2 3.6707(2) 42
Gd2 Gd2 3.6707(2) 38
Gd2 Gd2 3.6706(2) 37_554
Gd2 O0AA 2.471(17) 21_655
Gd2 O0AA 2.338(9) 48
Gd2 O0AA 2.300(17) 9_655
Gd2 O0AA 2.338(9) 38
Gd2 O0AA 2.471(17) .
Gd2 O0AA 2.300(17) 5
Gd2 O3 2.552(10) 42
Gd2 O3 2.552(10) .
O0AA Gd2 2.338(9) 37_554
O0AA Gd2 2.300(17) 7
C2 O3 1.312(15) 12
C2 O3 1.312(15) 11
C2 O3 1.312(15) .
O3 Gd2 2.552(10) 41_545
